data_1554467
loop_
_publ_author_name
'Shen, Yangyong'
'Wang, Chaorong'
'Chen, Wei'
'Cui, Sunliang'

_publ_section_title
;
 Cascade reaction involving Diels--Alder cascade: modular synthesis of
 amino \a-pyrones, indolines and anilines
;
_journal_issue 24
_journal_name_full 'Organic Chemistry Frontiers'
_journal_page_first 3574
_journal_paper_doi 10.1039/C8QO00939B
_journal_volume 5
_journal_year 2018
_chemical_formula_moiety 'C19 H16 N2 O6 S'
_chemical_formula_sum 'C19 H16 N2 O6 S'
_chemical_formula_weight 400.40
_space_group_crystal_system monoclinic
_space_group_IT_number 14
_space_group_name_Hall '-P 2ybc'
_space_group_name_H-M_alt 'P 1 21/c 1'
_atom_sites_solution_hydrogens geom
_atom_sites_solution_primary direct
_audit_creation_date 2017-12-22
_audit_creation_method
;
Olex2 1.2
(compiled 2017.03.28 svn.r3405 for OlexSys, GUI svn.r5381)
;
_audit_update_record
;
2018-03-12 deposited with the CCDC.
2018-11-12 downloaded from the CCDC.
;
_cell_angle_alpha 90
_cell_angle_beta 99.734(8)
_cell_angle_gamma 90
_cell_formula_units_Z 4
_cell_length_a 9.7218(8)
_cell_length_b 7.7915(6)
_cell_length_c 24.097(2)
_cell_measurement_reflns_used 2218
_cell_measurement_temperature 155.9
_cell_measurement_theta_max 29.4696
_cell_measurement_theta_min 3.0419
_cell_volume 1799.0(3)
_computing_cell_refinement
;
CrysAlisPro, Agilent Technologies,
Version 1.171.35.11 (release 16-05-2011 CrysAlis171 .NET)
(compiled May 16 2011,17:55:39)
;
_computing_data_collection
;
CrysAlisPro, Agilent Technologies,
Version 1.171.35.11 (release 16-05-2011 CrysAlis171 .NET)
(compiled May 16 2011,17:55:39)
;
_computing_data_reduction
;
CrysAlisPro, Agilent Technologies,
Version 1.171.35.11 (release 16-05-2011 CrysAlis171 .NET)
(compiled May 16 2011,17:55:39)
;
_computing_molecular_graphics 'Olex2 (Dolomanov et al., 2009)'
_computing_publication_material 'Olex2 (Dolomanov et al., 2009)'
_computing_structure_refinement 'ShelXL (Sheldrick, 2015)'
_computing_structure_solution 'ShelXS (Sheldrick, 2008)'
_diffrn_ambient_temperature 155.9
_diffrn_detector_area_resol_mean 10.3592
_diffrn_measured_fraction_theta_full 0.996
_diffrn_measured_fraction_theta_max 0.996
_diffrn_measurement_details
;
#__ type_ start__ end____ width___ exp.time_
  1 omega  -85.00    1.00   1.0000    5.0000
omega____ theta____ kappa____ phi______ frames
    -      -11.4683  -38.0000  150.0000 86

#__ type_ start__ end____ width___ exp.time_
  2 omega  -88.00   17.00   1.0000    5.0000
omega____ theta____ kappa____ phi______ frames
    -      -11.4683  -77.0000   60.0000 105
;
_diffrn_measurement_device_type 'Xcalibur, Atlas, Gemini ultra'
_diffrn_measurement_method '\w scans'
_diffrn_orient_matrix_UB_11 -0.0454323000
_diffrn_orient_matrix_UB_12 0.0084607000
_diffrn_orient_matrix_UB_13 -0.0262257000
_diffrn_orient_matrix_UB_21 -0.0034587000
_diffrn_orient_matrix_UB_22 -0.0905404000
_diffrn_orient_matrix_UB_23 -0.0026403000
_diffrn_orient_matrix_UB_31 -0.0583080000
_diffrn_orient_matrix_UB_32 -0.0012270000
_diffrn_orient_matrix_UB_33 0.0141374000
_diffrn_radiation_monochromator graphite
_diffrn_radiation_type MoK\a
_diffrn_radiation_wavelength 0.71073
_diffrn_reflns_av_R_equivalents 0.0415
_diffrn_reflns_av_unetI/netI 0.0490
_diffrn_reflns_Laue_measured_fraction_full 0.996
_diffrn_reflns_Laue_measured_fraction_max 0.996
_diffrn_reflns_limit_h_max 11
_diffrn_reflns_limit_h_min -9
_diffrn_reflns_limit_k_max 9
_diffrn_reflns_limit_k_min -7
_diffrn_reflns_limit_l_max 20
_diffrn_reflns_limit_l_min -29
_diffrn_reflns_number 7376
_diffrn_reflns_point_group_measured_fraction_full 0.996
_diffrn_reflns_point_group_measured_fraction_max 0.996
_diffrn_reflns_theta_full 25.242
_diffrn_reflns_theta_max 25.350
_diffrn_reflns_theta_min 3.431
_diffrn_source 'Enhance (Mo) X-ray Source'
_exptl_absorpt_coefficient_mu 0.221
_exptl_absorpt_correction_T_max 1.00000
_exptl_absorpt_correction_T_min 0.84470
_exptl_absorpt_correction_type multi-scan
_exptl_absorpt_process_details
;
CrysAlisPro, Agilent Technologies,
Version 1.171.35.11 (release 16-05-2011 CrysAlis171 .NET)
(compiled May 16 2011,17:55:39)
Empirical absorption correction using spherical harmonics,
 implemented in SCALE3 ABSPACK scaling algorithm.
;
_exptl_crystal_colour colourless
_exptl_crystal_colour_primary colourless
_exptl_crystal_density_diffrn 1.478
_exptl_crystal_description block
_exptl_crystal_F_000 832
_exptl_crystal_size_max 0.42
_exptl_crystal_size_mid 0.4
_exptl_crystal_size_min 0.28
_refine_diff_density_max 0.387
_refine_diff_density_min -0.456
_refine_diff_density_rms 0.060
_refine_ls_extinction_method none
_refine_ls_goodness_of_fit_ref 1.041
_refine_ls_hydrogen_treatment constr
_refine_ls_matrix_type full
_refine_ls_number_parameters 254
_refine_ls_number_reflns 3285
_refine_ls_number_restraints 0
_refine_ls_restrained_S_all 1.041
_refine_ls_R_factor_all 0.0666
_refine_ls_R_factor_gt 0.0484
_refine_ls_shift/su_max 0.000
_refine_ls_shift/su_mean 0.000
_refine_ls_structure_factor_coef Fsqd
_refine_ls_weighting_details 'w=1/[\s^2^(Fo^2^)+(0.0654P)^2^+0.4966P] where P=(Fo^2^+2Fc^2^)/3'
_refine_ls_weighting_scheme calc
_refine_ls_wR_factor_gt 0.1183
_refine_ls_wR_factor_ref 0.1359
_reflns_Friedel_coverage 0.000
_reflns_number_gt 2495
_reflns_number_total 3285
_reflns_threshold_expression 'I > 2\s(I)'
_cod_data_source_file c8qo00939b2.cif
_cod_data_source_block 171222_syy_11_22_7
_cod_database_code 1554467
_shelx_shelxl_version_number 2016/6
_chemical_oxdiff_formula 'c h o N S'
_shelx_space_group_comment
;
The symmetry employed for this shelxl refinement is uniquely defined
by the following loop, which should always be used as a source of
symmetry information in preference to the above space-group names.
They are only intended as comments.
;
_shelx_estimated_absorpt_t_max 0.941
_shelx_estimated_absorpt_t_min 0.913
_reflns_odcompleteness_completeness 99.52
_reflns_odcompleteness_iscentric 1
_reflns_odcompleteness_theta 26.32
_olex2_refinement_description
;
1. Fixed Uiso
 At 1.2 times of:
  All C(H) groups, All C(H,H) groups
 At 1.5 times of:
  All C(H,H,H) groups
2.a Secondary CH2 refined with riding coordinates:
 C6(H6A,H6B)
2.b Aromatic/amide H refined with riding coordinates:
 C2(H2), C4(H4), C8(H8), C9(H9), C10(H10), C11(H11), C12(H12), C15(H15),
 C16(H16), C18(H18), C19(H19)
2.c Idealised Me refined as rotating group:
 C13(H13A,H13B,H13C)
;
_olex2_submission_special_instructions 'No special instructions were received'

loop_
_space_group_symop_operation_xyz
'x, y, z'
'-x, y+1/2, -z+1/2'
'-x, -y, -z'
'x, -y-1/2, z-1/2'

loop_
_atom_site_label
_atom_site_type_symbol
_atom_site_fract_x
_atom_site_fract_y
_atom_site_fract_z
_atom_site_U_iso_or_equiv
_atom_site_adp_type
_atom_site_occupancy
_atom_site_site_symmetry_order
_atom_site_calc_flag
_atom_site_refinement_flags_posn
S1 S 0.14429(6) 0.67871(8) 0.23064(3) 0.0276(2) Uani 1 1 d .
O1 O 0.19584(19) 0.7482(2) 0.01195(8) 0.0401(5) Uani 1 1 d .
O2 O 0.10938(17) 0.6952(2) 0.08979(7) 0.0293(4) Uani 1 1 d .
O3 O 0.21855(17) 0.5203(2) 0.23703(8) 0.0330(4) Uani 1 1 d .
O4 O 0.07327(17) 0.7399(2) 0.27404(7) 0.0345(5) Uani 1 1 d .
O5 O 0.4803(2) 1.3782(3) 0.17601(10) 0.0548(6) Uani 1 1 d .
O6 O 0.6094(2) 1.1917(3) 0.14441(12) 0.0670(7) Uani 1 1 d .
N1 N 0.02291(19) 0.6623(3) 0.17310(9) 0.0277(5) Uani 1 1 d .
N2 N 0.5103(2) 1.2307(3) 0.16636(10) 0.0395(6) Uani 1 1 d .
C1 C 0.1607(2) 0.6392(3) 0.04174(10) 0.0298(6) Uani 1 1 d .
C2 C 0.1645(2) 0.4561(3) 0.03451(11) 0.0305(6) Uani 1 1 d .
H2 H 0.200218 0.411407 0.003131 0.037 Uiso 1 1 calc R
C3 C 0.1190(2) 0.3448(3) 0.07077(10) 0.0288(6) Uani 1 1 d .
C4 C 0.0663(2) 0.4118(3) 0.11835(10) 0.0293(6) Uani 1 1 d .
H4 H 0.032269 0.336756 0.143985 0.035 Uiso 1 1 calc R
C5 C 0.0656(2) 0.5808(3) 0.12612(10) 0.0272(6) Uani 1 1 d .
C6 C -0.0706(2) 0.8140(3) 0.16103(11) 0.0310(6) Uani 1 1 d .
H6A H -0.017608 0.909788 0.147757 0.037 Uiso 1 1 calc R
H6B H -0.101406 0.851138 0.196264 0.037 Uiso 1 1 calc R
C7 C -0.1967(2) 0.7768(3) 0.11740(11) 0.0297(6) Uani 1 1 d .
C8 C -0.2412(3) 0.9027(4) 0.07719(12) 0.0369(7) Uani 1 1 d .
H8 H -0.188972 1.005635 0.076775 0.044 Uiso 1 1 calc R
C9 C -0.3607(3) 0.8786(4) 0.03802(13) 0.0439(7) Uani 1 1 d .
H9 H -0.389454 0.964677 0.010575 0.053 Uiso 1 1 calc R
C10 C -0.4388(3) 0.7310(4) 0.03828(13) 0.0440(7) Uani 1 1 d .
H10 H -0.521796 0.715966 0.011608 0.053 Uiso 1 1 calc R
C11 C -0.3951(3) 0.6048(4) 0.07780(12) 0.0404(7) Uani 1 1 d .
H11 H -0.448090 0.502457 0.078118 0.049 Uiso 1 1 calc R
C12 C -0.2746(3) 0.6271(4) 0.11682(11) 0.0346(6) Uani 1 1 d .
H12 H -0.244772 0.539164 0.143469 0.042 Uiso 1 1 calc R
C13 C 0.1208(3) 0.1542(3) 0.06228(12) 0.0388(7) Uani 1 1 d .
H13A H 0.024725 0.111267 0.054054 0.058 Uiso 1 1 calc GR
H13B H 0.169927 0.099175 0.096541 0.058 Uiso 1 1 calc GR
H13C H 0.168779 0.127576 0.030691 0.058 Uiso 1 1 calc GR
C14 C 0.2599(2) 0.8401(3) 0.21479(10) 0.0264(6) Uani 1 1 d .
C15 C 0.3693(3) 0.7957(3) 0.18740(11) 0.0314(6) Uani 1 1 d .
H15 H 0.386013 0.678963 0.179342 0.038 Uiso 1 1 calc R
C16 C 0.4536(2) 0.9239(3) 0.17201(11) 0.0328(6) Uani 1 1 d .
H16 H 0.529576 0.897411 0.153356 0.039 Uiso 1 1 calc R
C17 C 0.4245(2) 1.0914(3) 0.18444(11) 0.0300(6) Uani 1 1 d .
C18 C 0.3174(2) 1.1370(3) 0.21225(11) 0.0317(6) Uani 1 1 d .
H18 H 0.301818 1.253768 0.220669 0.038 Uiso 1 1 calc R
C19 C 0.2333(2) 1.0088(3) 0.22759(11) 0.0295(6) Uani 1 1 d .
H19 H 0.158146 1.035897 0.246660 0.035 Uiso 1 1 calc R

loop_
_atom_site_aniso_label
_atom_site_aniso_U_11
_atom_site_aniso_U_22
_atom_site_aniso_U_33
_atom_site_aniso_U_23
_atom_site_aniso_U_13
_atom_site_aniso_U_12
S1 0.0316(4) 0.0256(4) 0.0277(4) -0.0010(3) 0.0109(3) -0.0006(3)
O1 0.0482(11) 0.0357(11) 0.0408(12) 0.0073(9) 0.0200(9) -0.0032(9)
O2 0.0338(9) 0.0248(9) 0.0317(10) -0.0003(8) 0.0125(7) -0.0011(7)
O3 0.0387(10) 0.0249(9) 0.0371(11) 0.0041(8) 0.0115(8) 0.0039(8)
O4 0.0386(10) 0.0379(11) 0.0306(10) -0.0033(8) 0.0160(8) -0.0013(8)
O5 0.0672(14) 0.0263(11) 0.0771(17) -0.0012(11) 0.0301(12) -0.0051(10)
O6 0.0610(14) 0.0442(14) 0.109(2) 0.0053(13) 0.0528(15) -0.0031(11)
N1 0.0273(10) 0.0260(11) 0.0317(12) -0.0035(9) 0.0105(9) 0.0007(9)
N2 0.0367(12) 0.0353(14) 0.0484(15) 0.0028(11) 0.0123(11) -0.0050(11)
C1 0.0286(12) 0.0339(14) 0.0281(14) 0.0021(12) 0.0089(10) 0.0015(11)
C2 0.0351(13) 0.0305(14) 0.0280(14) -0.0028(11) 0.0107(11) 0.0031(11)
C3 0.0253(12) 0.0323(14) 0.0294(14) -0.0020(11) 0.0059(10) 0.0043(11)
C4 0.0340(13) 0.0248(13) 0.0306(14) 0.0011(11) 0.0094(11) -0.0004(11)
C5 0.0265(12) 0.0270(13) 0.0299(14) 0.0003(11) 0.0099(10) -0.0014(11)
C6 0.0303(13) 0.0261(13) 0.0383(16) -0.0040(11) 0.0109(11) 0.0018(11)
C7 0.0273(12) 0.0302(14) 0.0351(15) -0.0011(11) 0.0153(11) 0.0053(11)
C8 0.0306(13) 0.0338(15) 0.0487(18) 0.0069(13) 0.0135(12) 0.0045(12)
C9 0.0350(14) 0.0462(18) 0.0520(19) 0.0132(15) 0.0117(13) 0.0131(14)
C10 0.0330(14) 0.059(2) 0.0406(18) -0.0015(15) 0.0069(12) 0.0049(14)
C11 0.0377(14) 0.0424(17) 0.0441(18) -0.0046(14) 0.0153(13) -0.0068(13)
C12 0.0382(14) 0.0367(15) 0.0312(15) 0.0013(12) 0.0120(11) -0.0005(13)
C13 0.0528(16) 0.0296(14) 0.0363(16) -0.0055(12) 0.0138(13) 0.0040(13)
C14 0.0274(12) 0.0253(13) 0.0268(14) -0.0014(10) 0.0053(10) -0.0004(10)
C15 0.0349(13) 0.0250(13) 0.0355(15) -0.0033(11) 0.0098(11) 0.0036(11)
C16 0.0293(12) 0.0330(14) 0.0387(16) 0.0010(12) 0.0130(11) 0.0009(12)
C17 0.0295(12) 0.0253(13) 0.0356(15) 0.0032(11) 0.0072(10) -0.0013(11)
C18 0.0336(13) 0.0239(13) 0.0382(16) -0.0042(12) 0.0081(11) 0.0022(11)
C19 0.0282(12) 0.0298(14) 0.0318(14) -0.0045(11) 0.0085(10) 0.0035(11)

loop_
_atom_type_symbol
_atom_type_description
_atom_type_scat_dispersion_real
_atom_type_scat_dispersion_imag
_atom_type_scat_source
C C 0.0033 0.0016 'International Tables Vol C Tables 4.2.6.8 and 6.1.1.4'
H H 0.0000 0.0000 'International Tables Vol C Tables 4.2.6.8 and 6.1.1.4'
N N 0.0061 0.0033 'International Tables Vol C Tables 4.2.6.8 and 6.1.1.4'
O O 0.0106 0.0060 'International Tables Vol C Tables 4.2.6.8 and 6.1.1.4'
S S 0.1246 0.1234 'International Tables Vol C Tables 4.2.6.8 and 6.1.1.4'

loop_
_geom_angle_atom_site_label_1
_geom_angle_atom_site_label_2
_geom_angle_atom_site_label_3
_geom_angle
O3 S1 O4 120.56(11)
O3 S1 N1 107.34(11)
O3 S1 C14 108.05(11)
O4 S1 N1 105.83(10)
O4 S1 C14 108.90(11)
N1 S1 C14 105.13(11)
C5 O2 C1 121.19(19)
C5 N1 S1 115.87(15)
C5 N1 C6 116.8(2)
C6 N1 S1 115.10(16)
O5 N2 C17 118.1(2)
O6 N2 O5 123.6(2)
O6 N2 C17 118.3(2)
O1 C1 O2 116.8(2)
O1 C1 C2 127.9(2)
O2 C1 C2 115.3(2)
C1 C2 H2 118.7
C3 C2 C1 122.5(2)
C3 C2 H2 118.7
C2 C3 C4 118.8(2)
C2 C3 C13 122.2(2)
C4 C3 C13 119.0(2)
C3 C4 H4 120.5
C5 C4 C3 119.0(2)
C5 C4 H4 120.5
O2 C5 N1 112.6(2)
C4 C5 O2 123.1(2)
C4 C5 N1 124.3(2)
N1 C6 H6A 109.1
N1 C6 H6B 109.1
N1 C6 C7 112.5(2)
H6A C6 H6B 107.8
C7 C6 H6A 109.1
C7 C6 H6B 109.1
C8 C7 C6 118.1(2)
C12 C7 C6 123.2(2)
C12 C7 C8 118.6(2)
C7 C8 H8 119.8
C9 C8 C7 120.4(3)
C9 C8 H8 119.8
C8 C9 H9 119.6
C10 C9 C8 120.7(3)
C10 C9 H9 119.6
C9 C10 H10 120.3
C9 C10 C11 119.4(3)
C11 C10 H10 120.3
C10 C11 H11 119.9
C12 C11 C10 120.3(3)
C12 C11 H11 119.9
C7 C12 H12 119.7
C11 C12 C7 120.6(3)
C11 C12 H12 119.7
C3 C13 H13A 109.5
C3 C13 H13B 109.5
C3 C13 H13C 109.5
H13A C13 H13B 109.5
H13A C13 H13C 109.5
H13B C13 H13C 109.5
C15 C14 S1 119.44(19)
C19 C14 S1 118.45(18)
C19 C14 C15 122.0(2)
C14 C15 H15 120.5
C16 C15 C14 119.0(2)
C16 C15 H15 120.5
C15 C16 H16 120.9
C17 C16 C15 118.2(2)
C17 C16 H16 120.9
C16 C17 N2 118.9(2)
C18 C17 N2 117.7(2)
C18 C17 C16 123.4(2)
C17 C18 H18 120.8
C17 C18 C19 118.3(2)
C19 C18 H18 120.8
C14 C19 H19 120.5
C18 C19 C14 119.0(2)
C18 C19 H19 120.5

loop_
_geom_bond_atom_site_label_1
_geom_bond_atom_site_label_2
_geom_bond_distance
S1 O3 1.4249(18)
S1 O4 1.4290(17)
S1 N1 1.667(2)
S1 C14 1.771(2)
O1 C1 1.199(3)
O2 C1 1.406(3)
O2 C5 1.367(3)
O5 N2 1.218(3)
O6 N2 1.214(3)
N1 C5 1.420(3)
N1 C6 1.490(3)
N2 C17 1.478(3)
C1 C2 1.438(4)
C2 H2 0.9500
C2 C3 1.357(3)
C3 C4 1.431(3)
C3 C13 1.500(3)
C4 H4 0.9500
C4 C5 1.330(3)
C6 H6A 0.9900
C6 H6B 0.9900
C6 C7 1.502(4)
C7 C8 1.395(4)
C7 C12 1.389(4)
C8 H8 0.9500
C8 C9 1.380(4)
C9 H9 0.9500
C9 C10 1.379(4)
C10 H10 0.9500
C10 C11 1.384(4)
C11 H11 0.9500
C11 C12 1.384(4)
C12 H12 0.9500
C13 H13A 0.9800
C13 H13B 0.9800
C13 H13C 0.9800
C14 C15 1.387(3)
C14 C19 1.384(3)
C15 H15 0.9500
C15 C16 1.382(3)
C16 H16 0.9500
C16 C17 1.378(3)
C17 C18 1.376(3)
C18 H18 0.9500
C18 C19 1.381(4)
C19 H19 0.9500
